data_1521572
loop_
_publ_author_name
'Morozkin, A.V.'
'Sviridov, I.A.'

_publ_section_title
;
 New ternary compounds in the Lu - (Ru, Rh) - (Si, Ge) systems
;
_journal_name_full 'Journal of Alloys Compd.'
_journal_page_first 4
_journal_page_last 5
_journal_volume 296
_journal_year 2000
_chemical_formula_sum 'Lu Rh2 Si2'
_space_group_IT_number 139
_symmetry_space_group_name_Hall '-I 4 2'
_symmetry_space_group_name_H-M 'I 4/m m m'
_cell_angle_alpha 90
_cell_angle_beta 90
_cell_angle_gamma 90
_cell_formula_units_Z 2
_cell_length_a 4.005
_cell_length_b 4.005
_cell_length_c 9.83
_cell_volume 157.673
_citation_journal_id_ASTM JALCEU
_cod_data_source_file Morozkin_JALCEU_2000_1208.cif
_cod_data_source_block Lu1Rh2Si2
_cod_original_cell_volume 157.6734
_cod_original_formula_sum 'Lu1 Rh2 Si2'
_cod_database_code 1521572

loop_
_symmetry_equiv_pos_as_xyz
x,y,z
-y,x,z
-x,-y,z
y,-x,z
x,-y,-z
y,x,-z
-x,y,-z
-y,-x,-z
-x,-y,-z
y,-x,-z
x,y,-z
-y,x,-z
-x,y,z
-y,-x,z
x,-y,z
y,x,z
x+1/2,y+1/2,z+1/2
-y+1/2,x+1/2,z+1/2
-x+1/2,-y+1/2,z+1/2
y+1/2,-x+1/2,z+1/2
x+1/2,-y+1/2,-z+1/2
y+1/2,x+1/2,-z+1/2
-x+1/2,y+1/2,-z+1/2
-y+1/2,-x+1/2,-z+1/2
-x+1/2,-y+1/2,-z+1/2
y+1/2,-x+1/2,-z+1/2
x+1/2,y+1/2,-z+1/2
-y+1/2,x+1/2,-z+1/2
-x+1/2,y+1/2,z+1/2
-y+1/2,-x+1/2,z+1/2
x+1/2,-y+1/2,z+1/2
y+1/2,x+1/2,z+1/2

loop_
_atom_site_label
_atom_site_type_symbol
_atom_site_fract_x
_atom_site_fract_y
_atom_site_fract_z
_atom_site_occupancy
_atom_site_U_iso_or_equiv
Si1 Si 0 0 0.362 1 0.0
Lu1 Lu 0 0 0 1 0.0
Rh1 Rh 0 0.5 0.25 1 0.0
